data_4315679
loop_
_publ_author_name
'Deborha Bacciu'
'Chun-Hsing Chen'
'Panida Surawatanawong'
'Bruce M. Foxman'
'Oleg V. Ozerov'

_publ_section_title
;
 High-Spin Manganese(II) Complexes of an Amido/Bis(Phosphine) PNP Ligand
;
_journal_name_full 'Inorganic Chemistry'
_journal_page_first 5328
_journal_page_last 5334
_journal_paper_doi 10.1021/ic1004424
_journal_volume 49
_journal_year 2010
_chemical_formula_moiety 'C40 H70 Li1 Mn1 N1 O3 P2'
_chemical_formula_sum 'C40 H70 Li Mn N O3 P2'
_chemical_formula_weight 736.82
_space_group_IT_number 14
_symmetry_cell_setting monoclinic
_symmetry_space_group_name_Hall '-P 2ybc'
_symmetry_space_group_name_H-M 'P 1 21/c 1'
_atom_sites_solution_hydrogens geom
_atom_sites_solution_primary direct
_audit_creation_date 10-03-03
_audit_creation_method CRYSTALS_ver_14.01
_cell_angle_alpha 90
_cell_angle_beta 92.252(2)
_cell_angle_gamma 90
_cell_formula_units_Z 8
_cell_length_a 29.7326(8)
_cell_length_b 12.2099(4)
_cell_length_c 23.4375(7)
_cell_measurement_reflns_used 9533
_cell_measurement_temperature 120
_cell_measurement_theta_max 27
_cell_measurement_theta_min 2
_cell_volume 8502.0(4)
_computing_cell_refinement 'Apex2 (Bruker AXS, 2006)'
_computing_data_collection 'Apex2 (Bruker AXS, 2006)'
_computing_data_reduction 'Apex2 (Bruker AXS, 2006)'
_computing_molecular_graphics 'CAMERON (Watkin et al., 1996)'
_computing_publication_material 'CRYSTALS (Betteridge et al., 2003)'
_computing_structure_refinement 'CRYSTALS (Betteridge et al., 2003)'
_computing_structure_solution 'SIR92 (Altomare et al., 1994)'
_diffrn_ambient_temperature 120
_diffrn_measured_fraction_theta_full 1.000
_diffrn_measured_fraction_theta_max 0.993
_diffrn_measurement_device Area
_diffrn_measurement_device_type 'Bruker Kappa Apex2'
_diffrn_measurement_method '\f & \w scans'
_diffrn_radiation_monochromator graphite
_diffrn_radiation_type 'Mo K\a'
_diffrn_radiation_wavelength 0.71073
_diffrn_reflns_av_R_equivalents 0.075
_diffrn_reflns_limit_h_max 42
_diffrn_reflns_limit_h_min -41
_diffrn_reflns_limit_k_max 17
_diffrn_reflns_limit_k_min -17
_diffrn_reflns_limit_l_max 33
_diffrn_reflns_limit_l_min -33
_diffrn_reflns_number 169478
_diffrn_reflns_theta_full 29.598
_diffrn_reflns_theta_max 30.202
_diffrn_reflns_theta_min 1.739
_diffrn_standards_number 0
_exptl_absorpt_coefficient_mu 0.420
_exptl_absorpt_correction_T_max 0.96
_exptl_absorpt_correction_T_min 0.92
_exptl_absorpt_correction_type multi-scan
_exptl_absorpt_process_details 'Apex2 (Bruker AXS, 2006)'
_exptl_crystal_colour yellow
_exptl_crystal_density_diffrn 1.151
_exptl_crystal_density_method 'not measured'
_exptl_crystal_description plate
_exptl_crystal_F_000 3192.000
_exptl_crystal_size_max 0.425
_exptl_crystal_size_mid 0.191
_exptl_crystal_size_min 0.086
_refine_diff_density_max 2.34
_refine_diff_density_min -1.42
_refine_ls_extinction_method None
_refine_ls_goodness_of_fit_ref 1.0045
_refine_ls_hydrogen_treatment none
_refine_ls_matrix_type full
_refine_ls_number_parameters 876
_refine_ls_number_reflns 25075
_refine_ls_number_restraints 3
_refine_ls_R_factor_all 0.0904
_refine_ls_R_factor_gt 0.0535
_refine_ls_shift/su_max 0.0175356
_refine_ls_shift/su_mean 0.5474437
_refine_ls_structure_factor_coef Fsqd
_refine_ls_weighting_details
;
 Method= Modified Sheldrick 
 w=1/[\s^2^(F^2^) + ( 0.06P)^2^ + 8.89P] 
 ,where P=(max(Fo^2^,0) + 2Fc^2^)/3 
;
_refine_ls_weighting_scheme calc
_refine_ls_wR_factor_all 0.1665
_refine_ls_wR_factor_gt 0.1229
_refine_ls_wR_factor_ref 0.1665
_reflns_limit_h_max 41
_reflns_limit_h_min -42
_reflns_limit_k_max 17
_reflns_limit_k_min 0
_reflns_limit_l_max 33
_reflns_limit_l_min 0
_reflns_number_gt 15390
_reflns_number_total 25075
_reflns_threshold_expression I>2.0\s(I)
_oxford_diffrn_Wilson_B_factor 1.77
_oxford_diffrn_Wilson_scale 539.79
_oxford_refine_ls_r_factor_ref 0.0904
_oxford_refine_ls_scale 0.045335(4)
_oxford_reflns_number_all 25075
_oxford_reflns_threshold_expression_ref I>-10.0\s(I)
_oxford_structure_analysis_title 'OZ136_0ma in P2(1)/c'
_cod_data_source_file ic1004424_si_002_2.cif
_cod_data_source_block 7
_cod_depositor_comments
;
The following automatic conversions were performed:

'_symmetry_cell_setting' value 'Monoclinic' changed to 'monoclinic'
according to the built-in table from CIF Core dictionary named
'cif_core.dic' version 2.4.1 from
2010-06-29.

'_exptl_absorpt_correction_type' value 'Multi-scan'
changed to 'multi-scan' according to the built-in table from CIF Core
dictionary named 'cif_core.dic' version 2.4.1 from 2010-06-29.

Automatic conversion script
Id: cif_fix_values 1646 2011-03-28 12:23:43Z adriana 

The following automatic conversions were performed:

data name '_diffrn_measurement_device-type' was replaced with
'_diffrn_measurement_device_type' as specified in the replacement
file 'data/replacement-values/replacement_tags.lst'.

Automatic conversion script
Id: cif_correct_tags 9268 2022-04-12 08:56:07Z antanas 
;
_cod_original_sg_symbol_H-M 'P 1 21/c 1 '
_cod_original_formula_sum 'C40 H70 Li1 Mn1 N1 O3 P2'
_cod_database_code 4315679

loop_
_symmetry_equiv_pos_as_xyz
x,y,z
-x,-y,-z
-x,y+1/2,-z+1/2
x,-y+1/2,z+1/2

loop_
_atom_site_label
_atom_site_type_symbol
_atom_site_fract_x
_atom_site_fract_y
_atom_site_fract_z
_atom_site_U_iso_or_equiv
_atom_site_occupancy
_atom_site_adp_type
_atom_site_refinement_flags_posn
_atom_site_refinement_flags_adp
_atom_site_refinement_flags_occupancy
_atom_site_disorder_assembly
_atom_site_disorder_group
_oxford_atom_site_special_shape
_atom_site_attached_hydrogens
Mn1 Mn 0.610125(13) 0.29693(3) 0.309516(16) 0.0213 1.0000 Uani . . . . . . .
Mn2 Mn 0.885400(12) 0.03632(3) 0.696743(16) 0.0226 1.0000 Uani . . . . . . .
O1 O 0.64364(7) 0.60903(18) 0.25072(10) 0.0430 1.0000 Uani . . . . . . .
O2 O 0.56614(9) 0.6094(2) 0.33467(15) 0.0719 1.0000 Uani . . . . . . .
O3 O 0.91345(8) 0.34375(17) 0.75473(9) 0.0426 1.0000 Uani . . . . . . .
O4 O 0.89178(7) 0.34712(17) 0.62477(9) 0.0365 1.0000 Uani . . . . . . .
O5 O 0.78306(9) 0.2222(2) 0.49267(11) 0.0630 1.0000 Uani . . . . . . .
O6 O 0.71629(18) 0.6664(5) 0.5239(5) 0.2285 1.0000 Uani . . . . . . .
P1 P 0.56580(2) 0.22307(5) 0.40154(3) 0.0218 1.0000 Uani . . . . . . .
P2 P 0.66114(2) 0.23794(5) 0.21976(3) 0.0198 1.0000 Uani . . . . . . .
P3 P 0.87483(2) -0.02531(5) 0.80683(3) 0.0203 1.0000 Uani . . . . . . .
P4 P 0.88559(2) -0.03235(6) 0.58438(3) 0.0259 1.0000 Uani . . . . . . .
N1 N 0.61176(6) 0.11984(16) 0.30683(8) 0.0186 1.0000 Uani . . . . . . .
N2 N 0.88273(7) -0.14038(16) 0.69668(8) 0.0197 1.0000 Uani . . . . . . .
C1 C 0.59691(8) 0.09506(19) 0.40728(10) 0.0196 1.0000 Uani . . . . . . .
C2 C 0.60376(8) 0.0357(2) 0.45800(10) 0.0223 1.0000 Uani . . . . . . .
C3 C 0.62847(9) -0.0604(2) 0.46094(11) 0.0266 1.0000 Uani . . . . . . .
C4 C 0.64640(9) -0.0979(2) 0.41031(11) 0.0272 1.0000 Uani . . . . . . .
C5 C 0.63967(8) -0.04216(19) 0.35939(11) 0.0231 1.0000 Uani . . . . . . .
C6 C 0.61545(8) 0.05709(18) 0.35610(10) 0.0184 1.0000 Uani . . . . . . .
C7 C 0.63573(11) -0.1228(3) 0.51603(12) 0.0371 1.0000 Uani . . . . . . .
C8 C 0.60916(8) 0.06617(18) 0.25438(10) 0.0183 1.0000 Uani . . . . . . .
C9 C 0.58309(8) -0.0294(2) 0.24507(11) 0.0235 1.0000 Uani . . . . . . .
C10 C 0.57877(8) -0.0771(2) 0.19181(11) 0.0255 1.0000 Uani . . . . . . .
C11 C 0.60087(9) -0.0362(2) 0.14498(10) 0.0247 1.0000 Uani . . . . . . .
C12 C 0.62654(9) 0.0578(2) 0.15377(10) 0.0233 1.0000 Uani . . . . . . .
C13 C 0.63084(8) 0.11041(19) 0.20694(10) 0.0202 1.0000 Uani . . . . . . .
C14 C 0.59675(11) -0.0908(2) 0.08746(12) 0.0368 1.0000 Uani . . . . . . .
C15 C 0.50631(9) 0.1774(2) 0.39050(12) 0.0325 1.0000 Uani . . . . . . .
C16 C 0.48957(12) 0.1008(4) 0.43640(17) 0.0591 1.0000 Uani . . . . . . .
C17 C 0.49997(10) 0.1269(3) 0.33114(14) 0.0406 1.0000 Uani . . . . . . .
C18 C 0.56782(11) 0.2808(2) 0.47458(11) 0.0341 1.0000 Uani . . . . . . .
C19 C 0.53650(15) 0.3803(3) 0.47571(16) 0.0631 1.0000 Uani . . . . . . .
C20 C 0.61587(12) 0.3131(3) 0.49207(13) 0.0420 1.0000 Uani . . . . . . .
C21 C 0.72021(8) 0.1952(2) 0.23451(11) 0.0250 1.0000 Uani . . . . . . .
C22 C 0.72588(10) 0.1507(3) 0.29497(12) 0.0359 1.0000 Uani . . . . . . .
C23 C 0.73883(10) 0.1157(3) 0.19144(12) 0.0353 1.0000 Uani . . . . . . .
C24 C 0.66372(9) 0.3050(2) 0.14907(10) 0.0262 1.0000 Uani . . . . . . .
C25 C 0.69404(10) 0.4059(2) 0.15602(12) 0.0329 1.0000 Uani . . . . . . .
C26 C 0.61637(10) 0.3378(2) 0.12779(11) 0.0331 1.0000 Uani . . . . . . .
C27 C 0.55621(10) 0.3820(3) 0.25994(13) 0.0359 1.0000 Uani . . . . . . .
C28 C 0.65727(10) 0.4127(2) 0.35200(13) 0.0358 1.0000 Uani . . . . . . .
C29 C 0.63195(11) 0.6496(3) 0.19368(16) 0.0460 1.0000 Uani . . . . . . .
C30 C 0.67310(12) 0.7103(3) 0.17464(17) 0.0516 1.0000 Uani . . . . . . .
C31 C 0.69046(15) 0.7586(4) 0.22839(17) 0.0430(12) 0.786(9) Uiso . . P 1 1 . .
C32 C 0.68371(15) 0.6645(4) 0.27158(17) 0.0670 1.0000 Uani . . . . . . .
C33 C 0.51810(15) 0.6025(5) 0.3410(2) 0.0847 1.0000 Uani . . . . . . .
C34 C 0.50779(18) 0.6962(5) 0.3770(3) 0.1134 1.0000 Uani . . . . . . .
C35 C 0.5475(3) 0.7427(8) 0.4071(4) 0.060(3) 0.425(7) Uiso . . P 1 3 . .
C36 C 0.5801(5) 0.6559(13) 0.4016(7) 0.110(5) 0.425(7) Uiso . . P 1 3 . .
C37 C 0.91661(8) -0.1560(2) 0.60411(10) 0.0228 1.0000 Uani . . . . . . .
C38 C 0.94687(8) -0.2087(2) 0.56902(11) 0.0245 1.0000 Uani . . . . . . .
C39 C 0.97189(8) -0.3000(2) 0.58660(11) 0.0236 1.0000 Uani . . . . . . .
C40 C 0.96523(8) -0.3394(2) 0.64137(11) 0.0235 1.0000 Uani . . . . . . .
C41 C 0.93503(8) -0.29046(19) 0.67692(10) 0.0221 1.0000 Uani . . . . . . .
C42 C 0.91007(8) -0.19655(19) 0.65990(10) 0.0201 1.0000 Uani . . . . . . .
C43 C 1.00575(9) -0.3511(2) 0.54848(12) 0.0315 1.0000 Uani . . . . . . .
C44 C 0.85760(8) -0.19955(19) 0.73457(10) 0.0196 1.0000 Uani . . . . . . .
C45 C 0.83766(8) -0.3016(2) 0.72060(11) 0.0242 1.0000 Uani . . . . . . .
C46 C 0.81002(8) -0.3552(2) 0.75766(11) 0.0266 1.0000 Uani . . . . . . .
C47 C 0.80095(9) -0.3125(2) 0.81106(12) 0.0285 1.0000 Uani . . . . . . .
C48 C 0.77081(11) -0.3714(3) 0.85111(14) 0.0432 1.0000 Uani . . . . . . .
C49 C 0.82050(9) -0.2124(2) 0.82542(11) 0.0255 1.0000 Uani . . . . . . .
C50 C 0.84849(8) -0.15575(19) 0.78891(10) 0.0205 1.0000 Uani . . . . . . .
C51 C 0.91694(11) 0.0283(2) 0.52516(12) 0.0368 1.0000 Uani . . . . . . .
C52 C 0.88976(13) 0.1246(3) 0.50004(14) 0.0508 1.0000 Uani . . . . . . .
C53 C 0.96284(11) 0.0685(3) 0.54776(14) 0.0440 1.0000 Uani . . . . . . .
C54 C 0.83300(10) -0.0850(3) 0.54813(13) 0.0383 1.0000 Uani . . . . . . .
C55 C 0.83998(13) -0.1692(4) 0.50173(16) 0.0622 1.0000 Uani . . . . . . .
C56 C 0.80073(11) -0.1260(3) 0.59232(15) 0.0477 1.0000 Uani . . . . . . .
C57 C 0.92613(9) -0.0669(2) 0.84953(11) 0.0296 1.0000 Uani . . . . . . .
C58 C 0.95864(10) -0.1244(3) 0.81051(13) 0.0367 1.0000 Uani . . . . . . .
C59 C 0.91793(11) -0.1356(3) 0.90207(13) 0.0447 1.0000 Uani . . . . . . .
C60 C 0.83808(9) 0.0369(2) 0.85997(11) 0.0267 1.0000 Uani . . . . . . .
C61 C 0.79154(9) 0.0603(3) 0.83289(13) 0.0355 1.0000 Uani . . . . . . .
C62 C 0.85982(10) 0.1420(3) 0.88308(14) 0.0391 1.0000 Uani . . . . . . .
C63 C 0.83098(9) 0.1584(2) 0.69068(12) 0.0294 1.0000 Uani . . . . . . .
C64 C 0.95260(9) 0.1128(2) 0.70018(13) 0.0329 1.0000 Uani . . . . . . .
C65 C 0.94509(10) 0.3258(3) 0.80198(13) 0.0418 1.0000 Uani . . . . . . .
C66 C 0.93433(15) 0.4134(3) 0.84481(15) 0.0584 1.0000 Uani . . . . . . .
C67 C 0.91797(15) 0.5059(4) 0.80885(19) 0.0426(13) 0.762(10) Uiso . . P 2 3 . .
C68 C 0.89103(17) 0.4464(3) 0.76111(19) 0.0736 1.0000 Uani D . . . . . .
C69 C 0.92806(10) 0.3855(2) 0.59143(13) 0.0362 1.0000 Uani . . . . . . .
C70 C 0.90626(11) 0.4489(3) 0.54211(13) 0.0417 1.0000 Uani . . . . . . .
C71 C 0.86524(11) 0.4959(3) 0.56852(14) 0.0421 1.0000 Uani . . . . . . .
C72 C 0.85084(11) 0.4026(3) 0.60569(17) 0.0543 1.0000 Uani . . . . . . .
C73 C 0.75600(13) 0.1830(3) 0.53587(15) 0.0535 1.0000 Uani . . . . . . .
C74 C 0.72459(11) 0.0983(3) 0.51024(14) 0.0446 1.0000 Uani . . . . . . .
C75 C 0.72793(15) 0.1166(4) 0.44746(15) 0.0673 1.0000 Uani . . . . . . .
C76 C 0.7700(3) 0.1663(7) 0.4375(3) 0.047(2) 0.533(13) Uiso . . P 2 2 . .
C77 C 0.73564(18) 0.4884(4) 0.5379(2) 0.0779 1.0000 Uani D . . . . . .
C78 C 0.7430(2) 0.5213(9) 0.4763(3) 0.1905 1.0000 Uani D . . . . . .
C79 C 0.7198(6) 0.6270(10) 0.4709(5) 0.3408 1.0000 Uani D . . . . . .
C80 C 0.7329(2) 0.5872(4) 0.5663(2) 0.0889 1.0000 Uani . . . . . . .
C311 C 0.7112(6) 0.6851(15) 0.2240(7) 0.048(5) 0.214(9) Uiso . . P 1 2 . .
C351 C 0.5353(2) 0.7727(6) 0.3656(3) 0.0543(19) 0.575(7) Uiso . . P 1 4 . .
C361 C 0.5800(3) 0.7098(7) 0.3508(4) 0.076(3) 0.575(7) Uiso . . P 1 4 . .
C671 C 0.8899(7) 0.4676(16) 0.8294(6) 0.068(6) 0.238(10) Uiso D . P 2 4 . .
C761 C 0.7534(3) 0.2191(8) 0.4448(4) 0.051(3) 0.467(13) Uiso . . P 2 1 . .
Li1 Li 0.60627(18) 0.5112(4) 0.2976(3) 0.0419 1.0000 Uani . . . . . . .
Li2 Li 0.89860(17) 0.2478(4) 0.6914(2) 0.0319 1.0000 Uani . . . . . . .
H21 H 0.5910 0.0621 0.4917 0.0261 1.0000 Uiso R . . . . . .
H41 H 0.6635 -0.1624 0.4096 0.0325 1.0000 Uiso R . . . . . .
H51 H 0.6515 -0.0695 0.3257 0.0278 1.0000 Uiso R . . . . . .
H71 H 0.6243 -0.0820 0.5471 0.0561 1.0000 Uiso R . . . . . .
H72 H 0.6667 -0.1350 0.5240 0.0567 1.0000 Uiso R . . . . . .
H73 H 0.6208 -0.1912 0.5139 0.0561 1.0000 Uiso R . . . . . .
H91 H 0.5675 -0.0601 0.2756 0.0285 1.0000 Uiso R . . . . . .
H101 H 0.5608 -0.1390 0.1869 0.0311 1.0000 Uiso R . . . . . .
H121 H 0.6417 0.0870 0.1228 0.0286 1.0000 Uiso R . . . . . .
H141 H 0.6186 -0.0661 0.0625 0.0554 1.0000 Uiso R . . . . . .
H142 H 0.5983 -0.1670 0.0910 0.0558 1.0000 Uiso R . . . . . .
H143 H 0.5688 -0.0752 0.0704 0.0559 1.0000 Uiso R . . . . . .
H151 H 0.4874 0.2448 0.3907 0.0391 1.0000 Uiso R . . . . . .
H161 H 0.4923 0.1363 0.4735 0.0888 1.0000 Uiso R . . . . . .
H162 H 0.4585 0.0816 0.4289 0.0883 1.0000 Uiso R . . . . . .
H163 H 0.5072 0.0348 0.4379 0.0890 1.0000 Uiso R . . . . . .
H171 H 0.5177 0.0608 0.3288 0.0610 1.0000 Uiso R . . . . . .
H172 H 0.5089 0.1781 0.3024 0.0611 1.0000 Uiso R . . . . . .
H173 H 0.4690 0.1103 0.3240 0.0605 1.0000 Uiso R . . . . . .
H181 H 0.5573 0.2257 0.5005 0.0407 1.0000 Uiso R . . . . . .
H191 H 0.5390 0.4137 0.5128 0.0945 1.0000 Uiso R . . . . . .
H192 H 0.5055 0.3567 0.4683 0.0943 1.0000 Uiso R . . . . . .
H193 H 0.5444 0.4317 0.4466 0.0952 1.0000 Uiso R . . . . . .
H201 H 0.6358 0.2508 0.4902 0.0622 1.0000 Uiso R . . . . . .
H202 H 0.6175 0.3417 0.5302 0.0629 1.0000 Uiso R . . . . . .
H203 H 0.6264 0.3682 0.4671 0.0630 1.0000 Uiso R . . . . . .
H211 H 0.7375 0.2627 0.2326 0.0302 1.0000 Uiso R . . . . . .
H221 H 0.7097 0.0832 0.2983 0.0535 1.0000 Uiso R . . . . . .
H222 H 0.7572 0.1382 0.3049 0.0537 1.0000 Uiso R . . . . . .
H223 H 0.7142 0.2018 0.3217 0.0542 1.0000 Uiso R . . . . . .
H231 H 0.7703 0.1027 0.2005 0.0522 1.0000 Uiso R . . . . . .
H232 H 0.7223 0.0471 0.1938 0.0523 1.0000 Uiso R . . . . . .
H233 H 0.7348 0.1454 0.1537 0.0528 1.0000 Uiso R . . . . . .
H241 H 0.6763 0.2549 0.1217 0.0308 1.0000 Uiso R . . . . . .
H251 H 0.6910 0.4506 0.1229 0.0492 1.0000 Uiso R . . . . . .
H252 H 0.7254 0.3835 0.1617 0.0500 1.0000 Uiso R . . . . . .
H253 H 0.6857 0.4498 0.1891 0.0494 1.0000 Uiso R . . . . . .
H261 H 0.5971 0.2761 0.1250 0.0494 1.0000 Uiso R . . . . . .
H262 H 0.6168 0.3723 0.0912 0.0498 1.0000 Uiso R . . . . . .
H263 H 0.6030 0.3878 0.1537 0.0496 1.0000 Uiso R . . . . . .
H271 H 0.5645 0.4478 0.2406 0.080(14) 1.0000 Uiso R . . . . . .
H272 H 0.5323 0.3969 0.2850 0.062(12) 1.0000 Uiso R . . . . . .
H273 H 0.5448 0.3296 0.2320 0.082(15) 1.0000 Uiso R . . . . . .
H281 H 0.6791 0.4429 0.3271 0.077(14) 1.0000 Uiso R . . . . . .
H282 H 0.6736 0.3711 0.3805 0.043(9) 1.0000 Uiso R . . . . . .
H283 H 0.6443 0.4730 0.3725 0.073(13) 1.0000 Uiso R . . . . . .
H291 H 0.6232 0.5873 0.1679 0.0550 1.0000 Uiso R . . . . . .
H292 H 0.6067 0.7004 0.1966 0.0553 1.0000 Uiso R . . . . . .
H301 H 0.6672 0.7888 0.1733 0.0620 0.214(9) Uiso R . P 1 2 . .
H302 H 0.6658 0.7664 0.1458 0.0623 0.786(9) Uiso R . P 1 1 . .
H303 H 0.6957 0.6590 0.1604 0.0619 0.786(9) Uiso R . P 1 1 . .
H304 H 0.6824 0.6847 0.1375 0.0621 0.214(9) Uiso R . P 1 2 . .
H311 H 0.6740 0.8226 0.2379 0.0512 0.786(9) Uiso R . P 1 1 . .
H312 H 0.7220 0.7749 0.2272 0.0514 0.786(9) Uiso R . P 1 1 . .
H321 H 0.7085 0.6113 0.2716 0.0791 0.786(9) Uiso R . P 1 1 . .
H322 H 0.6797 0.6894 0.3106 0.0804 0.786(9) Uiso R . P 1 1 . .
H323 H 0.6755 0.7333 0.2892 0.0802 0.214(9) Uiso R . P 1 2 . .
H324 H 0.7000 0.6184 0.2993 0.0798 0.214(9) Uiso R . P 1 2 . .
H331 H 0.5112 0.5306 0.3619 0.1037 1.0000 Uiso R . . . . . .
H332 H 0.5015 0.6077 0.3026 0.1025 1.0000 Uiso R . . . . . .
H341 H 0.4852 0.6755 0.4043 0.1359 0.425(7) Uiso R . P 1 3 . .
H342 H 0.4765 0.7185 0.3723 0.1362 0.575(7) Uiso R . P 1 4 . .
H343 H 0.4957 0.7538 0.3517 0.1362 0.425(7) Uiso R . P 1 3 . .
H344 H 0.5146 0.6757 0.4173 0.1362 0.575(7) Uiso R . P 1 4 . .
H351 H 0.5420 0.7508 0.4466 0.0722 0.425(7) Uiso R . P 1 3 . .
H352 H 0.5570 0.8109 0.3913 0.0717 0.425(7) Uiso R . P 1 3 . .
H361 H 0.5760 0.5990 0.4298 0.1321 0.425(7) Uiso R . P 1 3 . .
H362 H 0.6107 0.6826 0.4034 0.1320 0.425(7) Uiso R . P 1 3 . .
H381 H 0.9509 -0.1800 0.5324 0.0288 1.0000 Uiso R . . . . . .
H401 H 0.9820 -0.4004 0.6546 0.0281 1.0000 Uiso R . . . . . .
H411 H 0.9311 -0.3188 0.7139 0.0266 1.0000 Uiso R . . . . . .
H431 H 0.9979 -0.3373 0.5091 0.0468 1.0000 Uiso R . . . . . .
H432 H 1.0081 -0.4281 0.5545 0.0475 1.0000 Uiso R . . . . . .
H433 H 1.0349 -0.3205 0.5573 0.0474 1.0000 Uiso R . . . . . .
H451 H 0.8430 -0.3321 0.6851 0.0288 1.0000 Uiso R . . . . . .
H461 H 0.7978 -0.4213 0.7469 0.0320 1.0000 Uiso R . . . . . .
H481 H 0.7858 -0.4340 0.8654 0.0661 1.0000 Uiso R . . . . . .
H482 H 0.7637 -0.3252 0.8827 0.0656 1.0000 Uiso R . . . . . .
H483 H 0.7437 -0.3938 0.8321 0.0654 1.0000 Uiso R . . . . . .
H491 H 0.8147 -0.1815 0.8612 0.0312 1.0000 Uiso R . . . . . .
H511 H 0.9204 -0.0274 0.4958 0.0439 1.0000 Uiso R . . . . . .
H521 H 0.9072 0.1622 0.4726 0.0756 1.0000 Uiso R . . . . . .
H522 H 0.8630 0.0970 0.4799 0.0755 1.0000 Uiso R . . . . . .
H523 H 0.8814 0.1756 0.5294 0.0758 1.0000 Uiso R . . . . . .
H531 H 0.9600 0.1222 0.5778 0.0651 1.0000 Uiso R . . . . . .
H532 H 0.9785 0.1011 0.5171 0.0655 1.0000 Uiso R . . . . . .
H533 H 0.9796 0.0075 0.5627 0.0658 1.0000 Uiso R . . . . . .
H541 H 0.8194 -0.0217 0.5299 0.0457 1.0000 Uiso R . . . . . .
H551 H 0.8539 -0.2332 0.5182 0.0924 1.0000 Uiso R . . . . . .
H552 H 0.8111 -0.1885 0.4844 0.0927 1.0000 Uiso R . . . . . .
H553 H 0.8587 -0.1398 0.4733 0.0927 1.0000 Uiso R . . . . . .
H561 H 0.7724 -0.1455 0.5747 0.0717 1.0000 Uiso R . . . . . .
H562 H 0.7949 -0.0714 0.6209 0.0719 1.0000 Uiso R . . . . . .
H563 H 0.8128 -0.1893 0.6114 0.0716 1.0000 Uiso R . . . . . .
H571 H 0.9409 0.0016 0.8628 0.0360 1.0000 Uiso R . . . . . .
H581 H 0.9862 -0.1405 0.8322 0.0553 1.0000 Uiso R . . . . . .
H582 H 0.9652 -0.0805 0.7780 0.0548 1.0000 Uiso R . . . . . .
H583 H 0.9453 -0.1924 0.7978 0.0545 1.0000 Uiso R . . . . . .
H591 H 0.8993 -0.0965 0.9276 0.0667 1.0000 Uiso R . . . . . .
H592 H 0.9456 -0.1537 0.9217 0.0667 1.0000 Uiso R . . . . . .
H593 H 0.9029 -0.2021 0.8915 0.0665 1.0000 Uiso R . . . . . .
H601 H 0.8344 -0.0137 0.8921 0.0318 1.0000 Uiso R . . . . . .
H611 H 0.7776 -0.0051 0.8168 0.0532 1.0000 Uiso R . . . . . .
H612 H 0.7721 0.0910 0.8607 0.0530 1.0000 Uiso R . . . . . .
H613 H 0.7942 0.1132 0.8035 0.0528 1.0000 Uiso R . . . . . .
H621 H 0.8407 0.1730 0.9110 0.0580 1.0000 Uiso R . . . . . .
H622 H 0.8895 0.1287 0.9006 0.0586 1.0000 Uiso R . . . . . .
H623 H 0.8625 0.1948 0.8534 0.0590 1.0000 Uiso R . . . . . .
H631 H 0.8323 0.2152 0.7201 0.060(11) 1.0000 Uiso R . . . . . .
H632 H 0.8271 0.1916 0.6533 0.051(10) 1.0000 Uiso R . . . . . .
H633 H 0.8045 0.1166 0.6977 0.053(10) 1.0000 Uiso R . . . . . .
H641 H 0.9725 0.0597 0.6837 0.052(10) 1.0000 Uiso R . . . . . .
H642 H 0.9567 0.1788 0.6792 0.056(11) 1.0000 Uiso R . . . . . .
H643 H 0.9633 0.1240 0.7392 0.052(10) 1.0000 Uiso R . . . . . .
H651 H 0.9757 0.3321 0.7891 0.0502 1.0000 Uiso R . . . . . .
H652 H 0.9409 0.2515 0.8178 0.0505 1.0000 Uiso R . . . . . .
H661 H 0.9604 0.4324 0.8695 0.0695 0.762(10) Uiso R . P 2 3 . .
H662 H 0.9099 0.3874 0.8688 0.0703 0.762(10) Uiso R . P 2 3 . .
H663 H 0.9350 0.3816 0.8829 0.0701 0.238(10) Uiso R . P 2 4 . .
H664 H 0.9572 0.4697 0.8432 0.0701 0.238(10) Uiso R . P 2 4 . .
H671 H 0.8980 0.5549 0.8283 0.0520 0.762(10) Uiso R . P 2 3 . .
H672 H 0.9432 0.5450 0.7951 0.0525 0.762(10) Uiso R . P 2 3 . .
H681 H 0.8900 0.4889 0.7254 0.0887 0.762(10) Uiso R . P 2 3 . .
H682 H 0.9079 0.5041 0.7430 0.0892 0.238(10) Uiso R . P 2 4 . .
H683 H 0.8605 0.4432 0.7445 0.0890 0.238(10) Uiso R . P 2 4 . .
H684 H 0.8598 0.4314 0.7743 0.0887 0.762(10) Uiso R . P 2 3 . .
H691 H 0.9474 0.4322 0.6153 0.0440 1.0000 Uiso R . . . . . .
H692 H 0.9454 0.3231 0.5776 0.0447 1.0000 Uiso R . . . . . .
H701 H 0.8963 0.3996 0.5110 0.0504 1.0000 Uiso R . . . . . .
H702 H 0.9264 0.5050 0.5278 0.0508 1.0000 Uiso R . . . . . .
H711 H 0.8423 0.5139 0.5388 0.0518 1.0000 Uiso R . . . . . .
H712 H 0.8734 0.5618 0.5910 0.0513 1.0000 Uiso R . . . . . .
H721 H 0.8349 0.4291 0.6383 0.0656 1.0000 Uiso R . . . . . .
H722 H 0.8319 0.3517 0.5831 0.0658 1.0000 Uiso R . . . . . .
H731 H 0.7743 0.1527 0.5676 0.0647 1.0000 Uiso R . . . . . .
H732 H 0.7389 0.2462 0.5477 0.0643 1.0000 Uiso R . . . . . .
H741 H 0.7354 0.0256 0.5204 0.0549 1.0000 Uiso R . . . . . .
H742 H 0.6939 0.1091 0.5226 0.0540 1.0000 Uiso R . . . . . .
H751 H 0.6993 0.1173 0.4262 0.0810 0.467(13) Uiso R . P 2 1 . .
H752 H 0.7466 0.0586 0.4334 0.0810 0.467(13) Uiso R . P 2 1 . .
H753 H 0.7045 0.1681 0.4354 0.0816 0.533(13) Uiso R . P 2 2 . .
H754 H 0.7238 0.0496 0.4265 0.0811 0.533(13) Uiso R . P 2 2 . .
H761 H 0.7911 0.1104 0.4294 0.0567 0.533(13) Uiso R . P 2 2 . .
H762 H 0.7679 0.2185 0.4060 0.0578 0.533(13) Uiso R . P 2 2 . .
H771 H 0.7602 0.4488 0.5516 0.0932 1.0000 Uiso R . . . . . .
H772 H 0.7081 0.4484 0.5404 0.0934 1.0000 Uiso R . . . . . .
H781 H 0.7745 0.5227 0.4700 0.2493 1.0000 Uiso R . . . . . .
H782 H 0.7279 0.4699 0.4511 0.2492 1.0000 Uiso R . . . . . .
H791 H 0.6929 0.6229 0.4465 0.4790 1.0000 Uiso R . . . . . .
H792 H 0.7421 0.6714 0.4526 0.4790 1.0000 Uiso R . . . . . .
H801 H 0.7116 0.5823 0.5983 0.1086 1.0000 Uiso R . . . . . .
H802 H 0.7635 0.6099 0.5810 0.1079 1.0000 Uiso R . . . . . .
H3111 H 0.7307 0.7474 0.2310 0.0591 0.214(9) Uiso R . P 1 2 . .
H3112 H 0.7291 0.6219 0.2149 0.0588 0.214(9) Uiso R . P 1 2 . .
H3511 H 0.5424 0.8197 0.3983 0.0650 0.575(7) Uiso R . P 1 4 . .
H3512 H 0.5241 0.8141 0.3334 0.0653 0.575(7) Uiso R . P 1 4 . .
H3611 H 0.6025 0.7064 0.3802 0.0891 0.575(7) Uiso R . P 1 4 . .
H3612 H 0.5893 0.7464 0.3165 0.0897 0.575(7) Uiso R . P 1 4 . .
H6711 H 0.8654 0.4293 0.8466 0.0770 0.238(10) Uiso R . P 2 4 . .
H6712 H 0.8890 0.5443 0.8398 0.0771 0.238(10) Uiso R . P 2 4 . .
H7611 H 0.7330 0.2794 0.4470 0.0613 0.467(13) Uiso R . P 2 1 . .
H7612 H 0.7701 0.2233 0.4100 0.0626 0.467(13) Uiso R . P 2 1 . .

loop_
_atom_site_aniso_label
_atom_site_aniso_U_11
_atom_site_aniso_U_22
_atom_site_aniso_U_33
_atom_site_aniso_U_23
_atom_site_aniso_U_13
_atom_site_aniso_U_12
Mn1 0.02503(19) 0.01617(17) 0.02266(18) 0.00085(14) -0.00110(14) 0.00103(14)
Mn2 0.02183(18) 0.01748(17) 0.0286(2) 0.00021(15) 0.00416(14) 0.00190(14)
O1 0.0363(12) 0.0346(11) 0.0586(14) 0.0016(10) 0.0069(10) -0.0104(9)
O2 0.0531(16) 0.0346(13) 0.130(3) -0.0161(15) 0.0349(17) 0.0034(11)
O3 0.0483(13) 0.0282(10) 0.0495(13) -0.0053(9) -0.0202(10) 0.0116(9)
O4 0.0305(10) 0.0385(11) 0.0407(11) 0.0147(9) 0.0023(8) 0.0050(9)
O5 0.0517(15) 0.091(2) 0.0455(14) 0.0048(14) -0.0066(12) -0.0309(14)
O6 0.095(4) 0.105(4) 0.480(14) 0.081(7) -0.054(6) 0.028(3)
P1 0.0253(3) 0.0206(3) 0.0194(3) -0.0018(2) 0.0007(2) 0.0052(2)
P2 0.0224(3) 0.0193(3) 0.0178(3) 0.0023(2) 0.0009(2) -0.0010(2)
P3 0.0187(3) 0.0201(3) 0.0223(3) -0.0032(2) 0.0017(2) -0.0021(2)
P4 0.0296(3) 0.0255(3) 0.0230(3) 0.0025(3) 0.0041(2) 0.0095(3)
N1 0.0232(10) 0.0165(9) 0.0161(9) 0.0001(7) 0.0022(7) 0.0018(7)
N2 0.0223(10) 0.0170(9) 0.0200(9) -0.0003(7) 0.0041(7) 0.0021(7)
C1 0.0193(11) 0.0186(11) 0.0209(11) 0.0006(9) 0.0022(8) 0.0007(8)
C2 0.0237(12) 0.0228(12) 0.0206(11) 0.0022(9) 0.0036(9) 0.0009(9)
C3 0.0306(13) 0.0240(12) 0.0253(12) 0.0070(10) 0.0017(10) 0.0013(10)
C4 0.0269(13) 0.0198(12) 0.0349(14) 0.0045(10) 0.0032(10) 0.0045(10)
C5 0.0247(12) 0.0196(11) 0.0254(12) 0.0010(9) 0.0053(9) 0.0026(9)
C6 0.0176(10) 0.0174(10) 0.0203(11) 0.0013(8) 0.0021(8) -0.0002(8)
C7 0.0433(17) 0.0368(16) 0.0312(14) 0.0129(12) 0.0023(12) 0.0077(13)
C8 0.0190(11) 0.0174(10) 0.0187(10) 0.0003(8) 0.0020(8) 0.0015(8)
C9 0.0237(12) 0.0206(11) 0.0264(12) -0.0006(10) 0.0029(9) -0.0025(9)
C10 0.0223(12) 0.0212(12) 0.0326(13) -0.0051(10) -0.0028(10) -0.0019(9)
C11 0.0265(12) 0.0247(12) 0.0227(11) -0.0050(10) -0.0025(9) 0.0024(10)
C12 0.0281(12) 0.0239(12) 0.0180(11) 0.0006(9) 0.0018(9) -0.0003(9)
C13 0.0205(11) 0.0211(11) 0.0189(11) 0.0014(9) -0.0004(8) 0.0015(9)
C14 0.0524(18) 0.0315(15) 0.0260(13) -0.0077(11) -0.0043(12) -0.0039(13)
C15 0.0221(13) 0.0383(15) 0.0372(15) 0.0008(12) 0.0038(11) 0.0069(11)
C16 0.0317(17) 0.080(3) 0.066(2) 0.021(2) 0.0151(16) -0.0076(17)
C17 0.0254(14) 0.0476(18) 0.0484(18) -0.0141(15) -0.0036(12) -0.0012(12)
C18 0.0482(17) 0.0316(15) 0.0224(13) -0.0057(11) 0.0014(11) 0.0118(12)
C19 0.085(3) 0.054(2) 0.050(2) -0.0251(18) -0.0067(19) 0.038(2)
C20 0.062(2) 0.0355(16) 0.0281(14) -0.0080(12) -0.0093(14) -0.0007(14)
C21 0.0213(12) 0.0255(12) 0.0282(13) 0.0069(10) 0.0013(9) -0.0023(9)
C22 0.0289(14) 0.0456(17) 0.0327(15) 0.0082(13) -0.0039(11) 0.0054(12)
C23 0.0284(14) 0.0416(16) 0.0361(15) 0.0003(13) 0.0054(11) 0.0059(12)
C24 0.0343(14) 0.0248(12) 0.0198(11) 0.0056(10) 0.0033(10) 0.0013(10)
C25 0.0442(16) 0.0261(13) 0.0286(14) 0.0087(11) 0.0030(12) -0.0041(12)
C26 0.0401(16) 0.0344(15) 0.0244(13) 0.0066(11) -0.0043(11) 0.0037(12)
C27 0.0295(14) 0.0369(16) 0.0413(16) 0.0136(13) 0.0016(12) 0.0044(12)
C28 0.0331(15) 0.0348(15) 0.0393(16) -0.0065(13) -0.0023(12) -0.0039(12)
C29 0.0378(17) 0.0323(16) 0.067(2) 0.0090(15) -0.0039(15) 0.0003(13)
C30 0.050(2) 0.0400(19) 0.065(2) 0.0116(17) 0.0020(17) -0.0067(15)
C32 0.063(3) 0.080(3) 0.057(2) 0.001(2) -0.0118(19) -0.036(2)
C33 0.050(3) 0.109(4) 0.095(4) -0.020(3) -0.002(2) 0.013(3)
C34 0.060(3) 0.139(6) 0.143(5) -0.078(5) 0.026(3) -0.001(3)
C37 0.0225(12) 0.0228(12) 0.0231(11) -0.0021(9) 0.0017(9) 0.0040(9)
C38 0.0249(12) 0.0260(12) 0.0228(12) 0.0013(10) 0.0036(9) 0.0042(10)
C39 0.0198(11) 0.0258(12) 0.0253(12) -0.0033(10) 0.0003(9) 0.0041(9)
C40 0.0224(12) 0.0189(11) 0.0290(12) -0.0013(9) -0.0010(9) 0.0047(9)
C41 0.0227(12) 0.0203(11) 0.0233(11) -0.0011(9) 0.0007(9) 0.0007(9)
C42 0.0179(11) 0.0191(11) 0.0233(11) -0.0031(9) -0.0007(8) 0.0008(8)
C43 0.0273(13) 0.0348(15) 0.0329(14) -0.0031(11) 0.0055(11) 0.0112(11)
C44 0.0210(11) 0.0166(10) 0.0211(11) -0.0001(9) -0.0013(8) 0.0011(8)
C45 0.0244(12) 0.0226(12) 0.0256(12) -0.0052(10) 0.0012(9) -0.0017(9)
C46 0.0245(12) 0.0196(11) 0.0357(14) -0.0031(10) 0.0000(10) -0.0036(9)
C47 0.0268(13) 0.0260(13) 0.0329(14) 0.0019(11) 0.0037(10) -0.0070(10)
C48 0.0473(19) 0.0391(17) 0.0440(18) 0.0010(14) 0.0123(14) -0.0214(14)
C49 0.0256(12) 0.0292(13) 0.0218(12) -0.0006(10) 0.0018(9) -0.0033(10)
C50 0.0179(11) 0.0201(11) 0.0234(11) -0.0011(9) -0.0009(9) -0.0024(8)
C51 0.0517(18) 0.0303(14) 0.0293(14) 0.0046(12) 0.0117(13) 0.0134(13)
C52 0.069(2) 0.0448(19) 0.0399(18) 0.0203(15) 0.0185(16) 0.0201(17)
C53 0.052(2) 0.0362(16) 0.0456(18) 0.0092(14) 0.0233(15) 0.0037(14)
C54 0.0327(15) 0.0477(18) 0.0338(15) 0.0018(13) -0.0075(12) 0.0144(13)
C55 0.050(2) 0.083(3) 0.051(2) -0.025(2) -0.0205(17) 0.013(2)
C56 0.0331(16) 0.059(2) 0.0505(19) 0.0060(17) -0.0098(14) -0.0041(15)
C57 0.0274(13) 0.0301(13) 0.0304(13) -0.0053(11) -0.0081(10) -0.0023(10)
C58 0.0277(14) 0.0382(16) 0.0437(17) -0.0083(13) -0.0045(12) 0.0088(12)
C59 0.0449(18) 0.052(2) 0.0358(16) 0.0069(14) -0.0134(14) 0.0006(15)
C60 0.0261(12) 0.0278(13) 0.0268(12) -0.0062(10) 0.0075(10) -0.0038(10)
C61 0.0254(14) 0.0396(16) 0.0416(16) -0.0065(13) 0.0048(12) 0.0038(11)
C62 0.0337(15) 0.0368(16) 0.0474(18) -0.0188(14) 0.0082(13) -0.0031(12)
C63 0.0240(13) 0.0284(13) 0.0357(14) -0.0007(11) 0.0009(10) 0.0031(10)
C64 0.0265(13) 0.0280(14) 0.0444(17) 0.0049(12) 0.0059(12) -0.0001(11)
C65 0.0308(15) 0.0522(19) 0.0420(17) 0.0067(15) -0.0059(13) -0.0053(13)
C66 0.069(3) 0.067(3) 0.0388(19) -0.0079(18) -0.0071(17) -0.010(2)
C68 0.096(3) 0.044(2) 0.077(3) -0.024(2) -0.038(2) 0.031(2)
C69 0.0284(14) 0.0337(15) 0.0467(17) 0.0056(13) 0.0040(12) 0.0014(11)
C70 0.0474(18) 0.0414(17) 0.0367(16) 0.0078(13) 0.0053(13) -0.0020(14)
C71 0.0363(16) 0.0413(17) 0.0486(18) 0.0110(14) 0.0003(14) 0.0069(13)
C72 0.0351(17) 0.065(2) 0.063(2) 0.0317(19) 0.0087(16) 0.0128(16)
C73 0.062(2) 0.057(2) 0.0426(19) -0.0083(16) 0.0113(17) -0.0109(18)
C74 0.0363(17) 0.054(2) 0.0438(18) 0.0077(15) 0.0037(13) -0.0043(15)
C75 0.075(3) 0.088(3) 0.040(2) -0.015(2) 0.0179(19) -0.039(2)
C77 0.094(4) 0.063(3) 0.079(3) -0.017(2) 0.031(3) -0.018(3)
C78 0.062(4) 0.409(17) 0.100(6) -0.157(9) -0.005(3) 0.023(6)
C79 0.60(4) 0.29(2) 0.122(9) 0.039(11) -0.134(15) -0.22(2)
C80 0.103(4) 0.073(3) 0.092(4) -0.003(3) 0.015(3) 0.015(3)
Li1 0.041(3) 0.024(2) 0.061(4) 0.001(2) 0.014(3) 0.002(2)
Li2 0.035(3) 0.024(2) 0.036(3) 0.0035(19) -0.002(2) 0.0010(19)

loop_
_atom_type_symbol
_atom_type_scat_dispersion_real
_atom_type_scat_dispersion_imag
_atom_type_scat_Cromer_Mann_a1
_atom_type_scat_Cromer_Mann_b1
_atom_type_scat_Cromer_Mann_a2
_atom_type_scat_Cromer_Mann_b2
_atom_type_scat_Cromer_Mann_a3
_atom_type_scat_Cromer_Mann_b3
_atom_type_scat_Cromer_Mann_a4
_atom_type_scat_Cromer_Mann_b4
_atom_type_scat_Cromer_Mann_c
_atom_type_scat_source
C 0.0033 0.0016 2.3100 20.8439 1.0200 10.2075 1.5886 0.5687 0.8650 51.6512 0.2156 'International Tables Vol C 4.2.6.8 and 6.1.1.4'
H 0.0000 0.0000 0.4930 10.5109 0.3229 26.1257 0.1402 3.1424 0.0408 57.7998 0.0030 'International Tables Vol C 4.2.6.8 and 6.1.1.4'
Li -0.0003 0.0001 1.1282 3.9546 0.7508 1.0524 0.6175 85.3905 0.4653 168.2610 0.0377 'International Tables Vol C 4.2.6.8 and 6.1.1.4'
N 0.0061 0.0033 12.2126 0.0057 3.1322 9.8933 2.0125 28.9975 1.1663 0.5826 -11.5290 'International Tables Vol C 4.2.6.8 and 6.1.1.4'
P 0.1023 0.0942 6.4345 1.9067 4.1791 27.1570 1.7800 0.5260 1.4908 68.1645 1.1149 'International Tables Vol C 4.2.6.8 and 6.1.1.4'
Mn 0.3368 0.7283 11.2819 5.3409 7.3573 0.3432 3.0193 17.8674 2.2441 83.7543 1.0896 'International Tables Vol C 4.2.6.8 and 6.1.1.4'
O 0.0106 0.0060 3.0485 13.2771 2.2868 5.7011 1.5463 0.3239 0.8670 32.9089 0.2508 'International Tables Vol C 4.2.6.8 and 6.1.1.4'

loop_
_geom_angle_atom_site_label_1
_geom_angle_site_symmetry_1
_geom_angle_atom_site_label_2
_geom_angle_site_symmetry_2
_geom_angle_atom_site_label_3
_geom_angle_site_symmetry_3
_geom_angle
_geom_angle_publ_flag
P1 . Mn1 . P2 . 145.17(2) yes
P1 . Mn1 . N1 . 72.81(5) yes
P2 . Mn1 . N1 . 72.60(5) yes
P1 . Mn1 . C27 . 102.07(8) yes
P2 . Mn1 . C27 . 97.61(8) yes
N1 . Mn1 . C27 . 118.21(10) yes
P1 . Mn1 . C28 . 100.00(8) yes
P2 . Mn1 . C28 . 98.88(8) yes
N1 . Mn1 . C28 . 129.81(10) yes
C27 . Mn1 . C28 . 111.90(12) yes
P1 . Mn1 . Li1 . 113.12(12) yes
P2 . Mn1 . Li1 . 101.69(12) yes
N1 . Mn1 . Li1 . 172.17(14) yes
C27 . Mn1 . Li1 . 56.46(15) yes
C28 . Mn1 . Li1 . 55.56(16) yes
P3 . Mn2 . P4 . 145.61(2) yes
P3 . Mn2 . N2 . 73.64(5) yes
P4 . Mn2 . N2 . 72.40(5) yes
P3 . Mn2 . C63 . 97.86(8) yes
P4 . Mn2 . C63 . 99.96(8) yes
N2 . Mn2 . C63 . 130.53(9) yes
P3 . Mn2 . C64 . 102.77(8) yes
P4 . Mn2 . C64 . 97.32(8) yes
N2 . Mn2 . C64 . 117.17(9) yes
C63 . Mn2 . C64 . 112.26(10) yes
P3 . Mn2 . Li2 . 110.01(11) yes
P4 . Mn2 . Li2 . 104.35(11) yes
N2 . Mn2 . Li2 . 172.80(12) yes
C63 . Mn2 . Li2 . 55.91(13) yes
C64 . Mn2 . Li2 . 56.36(13) yes
C29 . O1 . C32 . 108.5(2) yes
C33 . O2 . C36 . 97.5(6) yes
C33 . O2 . C361 . 108.5(5) yes
C65 . O3 . C68 . 110.2(3) yes
C69 . O4 . C72 . 108.6(2) yes
C73 . O5 . C761 . 102.0(4) yes
C73 . O5 . C76 . 109.3(3) yes
C79 . O6 . C80 . 110.9(7) yes
Mn1 . P1 . C1 . 94.74(8) yes
Mn1 . P1 . C15 . 118.38(9) yes
C1 . P1 . C15 . 103.31(12) yes
Mn1 . P1 . C18 . 127.39(11) yes
C1 . P1 . C18 . 105.11(12) yes
C15 . P1 . C18 . 103.82(14) yes
Mn1 . P2 . C13 . 93.81(8) yes
Mn1 . P2 . C21 . 118.73(8) yes
C13 . P2 . C21 . 104.46(11) yes
Mn1 . P2 . C24 . 127.92(9) yes
C13 . P2 . C24 . 105.57(11) yes
C21 . P2 . C24 . 102.67(12) yes
Mn2 . P3 . C50 . 95.06(8) yes
Mn2 . P3 . C57 . 117.58(9) yes
C50 . P3 . C57 . 102.81(12) yes
Mn2 . P3 . C60 . 128.19(9) yes
C50 . P3 . C60 . 104.74(11) yes
C57 . P3 . C60 . 104.07(12) yes
Mn2 . P4 . C37 . 91.69(8) yes
Mn2 . P4 . C51 . 127.68(11) yes
C37 . P4 . C51 . 104.88(12) yes
Mn2 . P4 . C54 . 120.38(10) yes
C37 . P4 . C54 . 103.73(13) yes
C51 . P4 . C54 . 103.51(14) yes
Mn1 . N1 . C6 . 121.94(15) yes
Mn1 . N1 . C8 . 119.71(14) yes
C6 . N1 . C8 . 118.35(19) yes
Mn2 . N2 . C42 . 118.12(15) yes
Mn2 . N2 . C44 . 122.77(15) yes
C42 . N2 . C44 . 118.92(19) yes
P1 . C1 . C2 . 124.34(18) yes
P1 . C1 . C6 . 115.59(17) yes
C2 . C1 . C6 . 120.1(2) yes
C1 . C2 . C3 . 122.7(2) yes
C1 . C2 . H21 . 118.9 no
C3 . C2 . H21 . 118.4 no
C2 . C3 . C4 . 117.1(2) yes
C2 . C3 . C7 . 121.9(2) yes
C4 . C3 . C7 . 121.0(2) yes
C3 . C4 . C5 . 121.7(2) yes
C3 . C4 . H41 . 121.1 no
C5 . C4 . H41 . 117.2 no
C4 . C5 . C6 . 121.8(2) yes
C4 . C5 . H51 . 120.3 no
C6 . C5 . H51 . 117.9 no
C1 . C6 . C5 . 116.7(2) yes
C1 . C6 . N1 . 120.2(2) yes
C5 . C6 . N1 . 123.0(2) yes
C3 . C7 . H71 . 110.2 no
C3 . C7 . H72 . 110.7 no
H71 . C7 . H72 . 107.8 no
C3 . C7 . H73 . 110.5 no
H71 . C7 . H73 . 108.6 no
H72 . C7 . H73 . 108.9 no
N1 . C8 . C9 . 122.4(2) yes
N1 . C8 . C13 . 120.2(2) yes
C9 . C8 . C13 . 117.3(2) yes
C8 . C9 . C10 . 121.3(2) yes
C8 . C9 . H91 . 119.5 no
C10 . C9 . H91 . 119.1 no
C9 . C10 . C11 . 122.1(2) yes
C9 . C10 . H101 . 119.2 no
C11 . C10 . H101 . 118.8 no
C10 . C11 . C12 . 116.9(2) yes
C10 . C11 . C14 . 121.5(2) yes
C12 . C11 . C14 . 121.6(2) yes
C11 . C12 . C13 . 122.7(2) yes
C11 . C12 . H121 . 118.4 no
C13 . C12 . H121 . 118.8 no
P2 . C13 . C8 . 115.81(17) yes
P2 . C13 . C12 . 124.49(18) yes
C8 . C13 . C12 . 119.7(2) yes
C11 . C14 . H141 . 112.4 no
C11 . C14 . H142 . 111.1 no
H141 . C14 . H142 . 109.9 no
C11 . C14 . H143 . 109.6 no
H141 . C14 . H143 . 107.2 no
H142 . C14 . H143 . 106.3 no
P1 . C15 . C16 . 114.9(2) yes
P1 . C15 . C17 . 109.27(19) yes
C16 . C15 . C17 . 111.3(3) yes
P1 . C15 . H151 . 106.6 no
C16 . C15 . H151 . 107.6 no
C17 . C15 . H151 . 106.7 no
C15 . C16 . H161 . 109.9 no
C15 . C16 . H162 . 111.0 no
H161 . C16 . H162 . 108.5 no
C15 . C16 . H163 . 110.4 no
H161 . C16 . H163 . 108.3 no
H162 . C16 . H163 . 108.7 no
C15 . C17 . H171 . 109.9 no
C15 . C17 . H172 . 110.4 no
H171 . C17 . H172 . 109.6 no
C15 . C17 . H173 . 109.2 no
H171 . C17 . H173 . 109.8 no
H172 . C17 . H173 . 107.9 no
P1 . C18 . C19 . 108.7(2) yes
P1 . C18 . C20 . 110.1(2) yes
C19 . C18 . C20 . 110.7(3) yes
P1 . C18 . H181 . 108.5 no
C19 . C18 . H181 . 109.3 no
C20 . C18 . H181 . 109.5 no
C18 . C19 . H191 . 109.1 no
C18 . C19 . H192 . 109.5 no
H191 . C19 . H192 . 109.0 no
C18 . C19 . H193 . 109.8 no
H191 . C19 . H193 . 110.7 no
H192 . C19 . H193 . 108.8 no
C18 . C20 . H201 . 110.7 no
C18 . C20 . H202 . 110.9 no
H201 . C20 . H202 . 108.7 no
C18 . C20 . H203 . 110.2 no
H201 . C20 . H203 . 108.2 no
H202 . C20 . H203 . 108.1 no
P2 . C21 . C22 . 110.14(18) yes
P2 . C21 . C23 . 115.04(18) yes
C22 . C21 . C23 . 111.1(2) yes
P2 . C21 . H211 . 104.6 no
C22 . C21 . H211 . 107.9 no
C23 . C21 . H211 . 107.6 no
C21 . C22 . H221 . 110.2 no
C21 . C22 . H222 . 110.6 no
H221 . C22 . H222 . 109.2 no
C21 . C22 . H223 . 110.3 no
H221 . C22 . H223 . 108.0 no
H222 . C22 . H223 . 108.5 no
C21 . C23 . H231 . 109.4 no
C21 . C23 . H232 . 108.3 no
H231 . C23 . H232 . 109.6 no
C21 . C23 . H233 . 109.6 no
H231 . C23 . H233 . 110.4 no
H232 . C23 . H233 . 109.5 no
P2 . C24 . C25 . 107.79(18) yes
P2 . C24 . C26 . 109.74(18) yes
C25 . C24 . C26 . 110.8(2) yes
P2 . C24 . H241 . 110.1 no
C25 . C24 . H241 . 109.6 no
C26 . C24 . H241 . 108.8 no
C24 . C25 . H251 . 109.8 no
C24 . C25 . H252 . 110.1 no
H251 . C25 . H252 . 109.4 no
C24 . C25 . H253 . 110.8 no
H251 . C25 . H253 . 108.2 no
H252 . C25 . H253 . 108.4 no
C24 . C26 . H261 . 111.2 no
C24 . C26 . H262 . 111.3 no
H261 . C26 . H262 . 108.5 no
C24 . C26 . H263 . 111.0 no
H261 . C26 . H263 . 106.7 no
H262 . C26 . H263 . 107.9 no
Mn1 . C27 . H271 . 116.7 no
Mn1 . C27 . H272 . 107.9 no
H271 . C27 . H272 . 110.0 no
Mn1 . C27 . H273 . 105.8 no
H271 . C27 . H273 . 108.9 no
H272 . C27 . H273 . 107.0 no
Mn1 . C28 . H281 . 113.8 no
Mn1 . C28 . H282 . 105.8 no
H281 . C28 . H282 . 106.8 no
Mn1 . C28 . H283 . 117.0 no
H281 . C28 . H283 . 107.5 no
H282 . C28 . H283 . 105.0 no
O1 . C29 . C30 . 105.7(3) yes
O1 . C29 . H291 . 110.1 no
C30 . C29 . H291 . 112.8 no
O1 . C29 . H292 . 107.9 no
C30 . C29 . H292 . 110.0 no
H291 . C29 . H292 . 110.0 no
C29 . C30 . C31 . 101.8(3) yes
C29 . C30 . H302 . 112.7 no
C31 . C30 . H302 . 111.9 no
C29 . C30 . H303 . 111.0 no
C31 . C30 . H303 . 108.9 no
H302 . C30 . H303 . 110.2 no
C29 . C30 . C311 . 104.4(6) yes
C29 . C30 . H301 . 110.1 no
C311 . C30 . H301 . 109.4 no
C29 . C30 . H304 . 111.5 no
C311 . C30 . H304 . 111.2 no
H301 . C30 . H304 . 110.1 no
C30 . C31 . C32 . 102.3(3) yes
C30 . C31 . H311 . 111.3 no
C32 . C31 . H311 . 112.0 no
C30 . C31 . H312 . 111.6 no
C32 . C31 . H312 . 108.9 no
H311 . C31 . H312 . 110.4 no
C31 . C32 . O1 . 104.7(3) yes
C31 . C32 . H321 . 112.0 no
O1 . C32 . H321 . 107.4 no
C31 . C32 . H322 . 113.9 no
O1 . C32 . H322 . 109.5 no
H321 . C32 . H322 . 109.0 no
O1 . C32 . C311 . 108.0(7) yes
O1 . C32 . H323 . 109.4 no
C311 . C32 . H323 . 109.9 no
O1 . C32 . H324 . 109.7 no
C311 . C32 . H324 . 109.8 no
H323 . C32 . H324 . 110.1 no
O2 . C33 . C34 . 104.2(4) yes
O2 . C33 . H331 . 108.4 no
C34 . C33 . H331 . 110.1 no
O2 . C33 . H332 . 110.7 no
C34 . C33 . H332 . 111.0 no
H331 . C33 . H332 . 112.1 no
C33 . C34 . C35 . 113.4(5) yes
C33 . C34 . H341 . 109.8 no
C35 . C34 . H341 . 110.3 no
C33 . C34 . H343 . 107.1 no
C35 . C34 . H343 . 106.5 no
H341 . C34 . H343 . 109.6 no
C33 . C34 . C351 . 107.5(5) yes
C33 . C34 . H342 . 112.0 no
C351 . C34 . H342 . 113.0 no
C33 . C34 . H344 . 108.2 no
C351 . C34 . H344 . 106.1 no
H342 . C34 . H344 . 109.8 no
C34 . C35 . C36 . 101.7(9) yes
C34 . C35 . H351 . 109.9 no
C36 . C35 . H351 . 107.9 no
C34 . C35 . H352 . 113.1 no
C36 . C35 . H352 . 113.3 no
H351 . C35 . H352 . 110.6 no
C35 . C36 . O2 . 100.8(10) yes
C35 . C36 . H361 . 111.1 no
O2 . C36 . H361 . 110.9 no
C35 . C36 . H362 . 112.4 no
O2 . C36 . H362 . 110.3 no
H361 . C36 . H362 . 110.9 no
P4 . C37 . C38 . 124.27(19) yes
P4 . C37 . C42 . 115.94(17) yes
C38 . C37 . C42 . 119.7(2) yes
C37 . C38 . C39 . 122.8(2) yes
C37 . C38 . H381 . 118.3 no
C39 . C38 . H381 . 118.8 no
C38 . C39 . C40 . 117.1(2) yes
C38 . C39 . C43 . 121.1(2) yes
C40 . C39 . C43 . 121.8(2) yes
C39 . C40 . C41 . 121.7(2) yes
C39 . C40 . H401 . 118.9 no
C41 . C40 . H401 . 119.4 no
C40 . C41 . C42 . 121.7(2) yes
C40 . C41 . H411 . 120.1 no
C42 . C41 . H411 . 118.2 no
C37 . C42 . C41 . 117.0(2) yes
C37 . C42 . N2 . 120.3(2) yes
C41 . C42 . N2 . 122.6(2) yes
C39 . C43 . H431 . 110.8 no
C39 . C43 . H432 . 111.5 no
H431 . C43 . H432 . 109.3 no
C39 . C43 . H433 . 109.4 no
H431 . C43 . H433 . 108.8 no
H432 . C43 . H433 . 107.0 no
N2 . C44 . C45 . 122.9(2) yes
N2 . C44 . C50 . 120.4(2) yes
C45 . C44 . C50 . 116.6(2) yes
C44 . C45 . C46 . 121.8(2) yes
C44 . C45 . H451 . 118.4 no
C46 . C45 . H451 . 119.8 no
C45 . C46 . C47 . 121.9(2) yes
C45 . C46 . H461 . 118.9 no
C47 . C46 . H461 . 119.2 no
C46 . C47 . C48 . 121.5(2) yes
C46 . C47 . C49 . 117.0(2) yes
C48 . C47 . C49 . 121.5(2) yes
C47 . C48 . H481 . 108.9 no
C47 . C48 . H482 . 110.8 no
H481 . C48 . H482 . 108.6 no
C47 . C48 . H483 . 111.2 no
H481 . C48 . H483 . 108.5 no
H482 . C48 . H483 . 108.8 no
C47 . C49 . C50 . 122.7(2) yes
C47 . C49 . H491 . 118.6 no
C50 . C49 . H491 . 118.7 no
P3 . C50 . C44 . 116.28(17) yes
P3 . C50 . C49 . 123.59(19) yes
C44 . C50 . C49 . 120.1(2) yes
P4 . C51 . C52 . 108.7(2) yes
P4 . C51 . C53 . 109.7(2) yes
C52 . C51 . C53 . 109.7(3) yes
P4 . C51 . H511 . 108.6 no
C52 . C51 . H511 . 109.4 no
C53 . C51 . H511 . 110.7 no
C51 . C52 . H521 . 109.5 no
C51 . C52 . H522 . 109.3 no
H521 . C52 . H522 . 107.2 no
C51 . C52 . H523 . 111.5 no
H521 . C52 . H523 . 109.3 no
H522 . C52 . H523 . 109.9 no
C51 . C53 . H531 . 111.6 no
C51 . C53 . H532 . 109.1 no
H531 . C53 . H532 . 108.8 no
C51 . C53 . H533 . 108.9 no
H531 . C53 . H533 . 108.7 no
H532 . C53 . H533 . 109.7 no
P4 . C54 . C55 . 115.1(2) yes
P4 . C54 . C56 . 110.1(2) yes
C55 . C54 . C56 . 111.9(3) yes
P4 . C54 . H541 . 104.8 no
C55 . C54 . H541 . 107.0 no
C56 . C54 . H541 . 107.4 no
C54 . C55 . H551 . 109.5 no
C54 . C55 . H552 . 108.9 no
H551 . C55 . H552 . 109.6 no
C54 . C55 . H553 . 110.2 no
H551 . C55 . H553 . 109.4 no
H552 . C55 . H553 . 109.4 no
C54 . C56 . H561 . 110.9 no
C54 . C56 . H562 . 112.3 no
H561 . C56 . H562 . 107.0 no
C54 . C56 . H563 . 110.3 no
H561 . C56 . H563 . 108.1 no
H562 . C56 . H563 . 108.0 no
P3 . C57 . C58 . 109.15(18) yes
P3 . C57 . C59 . 115.6(2) yes
C58 . C57 . C59 . 110.9(3) yes
P3 . C57 . H571 . 106.4 no
C58 . C57 . H571 . 107.1 no
C59 . C57 . H571 . 107.2 no
C57 . C58 . H581 . 108.8 no
C57 . C58 . H582 . 111.8 no
H581 . C58 . H582 . 109.6 no
C57 . C58 . H583 . 108.6 no
H581 . C58 . H583 . 108.6 no
H582 . C58 . H583 . 109.4 no
C57 . C59 . H591 . 110.3 no
C57 . C59 . H592 . 110.9 no
H591 . C59 . H592 . 108.9 no
C57 . C59 . H593 . 110.3 no
H591 . C59 . H593 . 108.1 no
H592 . C59 . H593 . 108.4 no
P3 . C60 . C61 . 110.27(18) yes
P3 . C60 . C62 . 109.31(18) yes
C61 . C60 . C62 . 110.7(2) yes
P3 . C60 . H601 . 110.1 no
C61 . C60 . H601 . 108.1 no
C62 . C60 . H601 . 108.3 no
C60 . C61 . H611 . 112.0 no
C60 . C61 . H612 . 110.5 no
H611 . C61 . H612 . 108.9 no
C60 . C61 . H613 . 109.3 no
H611 . C61 . H613 . 108.9 no
H612 . C61 . H613 . 107.1 no
C60 . C62 . H621 . 108.6 no
C60 . C62 . H622 . 112.0 no
H621 . C62 . H622 . 109.2 no
C60 . C62 . H623 . 110.9 no
H621 . C62 . H623 . 107.3 no
H622 . C62 . H623 . 108.7 no
Mn2 . C63 . H631 . 115.2 no
Mn2 . C63 . H632 . 113.8 no
H631 . C63 . H632 . 110.0 no
Mn2 . C63 . H633 . 103.6 no
H631 . C63 . H633 . 105.5 no
H632 . C63 . H633 . 107.9 no
Mn2 . C64 . H641 . 105.6 no
Mn2 . C64 . H642 . 118.3 no
H641 . C64 . H642 . 105.5 no
Mn2 . C64 . H643 . 111.1 no
H641 . C64 . H643 . 106.8 no
H642 . C64 . H643 . 108.8 no
O3 . C65 . C66 . 104.7(3) yes
O3 . C65 . H651 . 109.9 no
C66 . C65 . H651 . 112.1 no
O3 . C65 . H652 . 109.9 no
C66 . C65 . H652 . 111.5 no
H651 . C65 . H652 . 108.7 no
C65 . C66 . C67 . 103.6(3) yes
C65 . C66 . H661 . 112.2 no
C67 . C66 . H661 . 113.1 no
C65 . C66 . H662 . 109.3 no
C67 . C66 . H662 . 109.7 no
H661 . C66 . H662 . 108.8 no
C65 . C66 . C671 . 110.9(6) yes
C65 . C66 . H663 . 109.2 no
C671 . C66 . H663 . 112.4 no
C65 . C66 . H664 . 108.0 no
C671 . C66 . H664 . 106.8 no
H663 . C66 . H664 . 109.3 no
C66 . C67 . C68 . 101.8(3) yes
C66 . C67 . H671 . 113.3 no
C68 . C67 . H671 . 108.9 no
C66 . C67 . H672 . 109.2 no
C68 . C67 . H672 . 112.7 no
H671 . C67 . H672 . 110.7 no
C67 . C68 . O3 . 105.0(3) yes
C67 . C68 . H681 . 111.7 no
O3 . C68 . H681 . 111.8 no
C67 . C68 . H684 . 108.9 no
O3 . C68 . H684 . 108.2 no
H681 . C68 . H684 . 111.0 no
O3 . C68 . C671 . 105.7(7) yes
O3 . C68 . H682 . 109.8 no
C671 . C68 . H682 . 110.4 no
O3 . C68 . H683 . 110.7 no
C671 . C68 . H683 . 110.2 no
H682 . C68 . H683 . 110.0 no
O4 . C69 . C70 . 105.9(2) yes
O4 . C69 . H691 . 108.6 no
C70 . C69 . H691 . 111.4 no
O4 . C69 . H692 . 110.0 no
C70 . C69 . H692 . 111.1 no
H691 . C69 . H692 . 109.8 no
C69 . C70 . C71 . 102.1(2) yes
C69 . C70 . H701 . 111.2 no
C71 . C70 . H701 . 108.3 no
C69 . C70 . H702 . 111.8 no
C71 . C70 . H702 . 113.0 no
H701 . C70 . H702 . 110.2 no
C70 . C71 . C72 . 101.7(3) yes
C70 . C71 . H711 . 110.3 no
C72 . C71 . H711 . 112.0 no
C70 . C71 . H712 . 110.2 no
C72 . C71 . H712 . 112.2 no
H711 . C71 . H712 . 110.2 no
C71 . C72 . O4 . 106.1(3) yes
C71 . C72 . H721 . 111.2 no
O4 . C72 . H721 . 110.0 no
C71 . C72 . H722 . 109.7 no
O4 . C72 . H722 . 109.2 no
H721 . C72 . H722 . 110.5 no
O5 . C73 . C74 . 108.1(3) yes
O5 . C73 . H731 . 111.2 no
C74 . C73 . H731 . 111.2 no
O5 . C73 . H732 . 104.9 no
C74 . C73 . H732 . 109.7 no
H731 . C73 . H732 . 111.4 no
C73 . C74 . C75 . 103.1(3) yes
C73 . C74 . H741 . 109.6 no
C75 . C74 . H741 . 110.1 no
C73 . C74 . H742 . 111.2 no
C75 . C74 . H742 . 111.7 no
H741 . C74 . H742 . 110.8 no
C74 . C75 . C761 . 102.9(4) yes
C74 . C75 . H751 . 114.5 no
C761 . C75 . H751 . 114.7 no
C74 . C75 . H752 . 106.8 no
C761 . C75 . H752 . 107.8 no
H751 . C75 . H752 . 109.7 no
C74 . C75 . C76 . 108.6(4) yes
C74 . C75 . H753 . 107.9 no
C76 . C75 . H753 . 107.7 no
C74 . C75 . H754 . 111.4 no
C76 . C75 . H754 . 112.1 no
H753 . C75 . H754 . 109.0 no
O5 . C76 . C75 . 104.6(5) yes
O5 . C76 . H761 . 110.5 no
C75 . C76 . H761 . 108.6 no
O5 . C76 . H762 . 111.2 no
C75 . C76 . H762 . 111.9 no
H761 . C76 . H762 . 109.9 no
C78 . C77 . C80 . 103.8(5) yes
C78 . C77 . H771 . 109.0 no
C80 . C77 . H771 . 110.5 no
C78 . C77 . H772 . 110.4 no
C80 . C77 . H772 . 110.5 no
H771 . C77 . H772 . 112.3 no
C77 . C78 . C79 . 103.2(7) yes
C77 . C78 . H781 . 109.3 no
C79 . C78 . H781 . 115.6 no
C77 . C78 . H782 . 109.2 no
C79 . C78 . H782 . 108.3 no
H781 . C78 . H782 . 110.9 no
C78 . C79 . O6 . 106.8(8) yes
C78 . C79 . H791 . 112.4 no
O6 . C79 . H791 . 118.4 no
C78 . C79 . H792 . 101.7 no
O6 . C79 . H792 . 106.9 no
H791 . C79 . H792 . 109.2 no
O6 . C80 . C77 . 106.0(6) yes
O6 . C80 . H801 . 110.0 no
C77 . C80 . H801 . 111.0 no
O6 . C80 . H802 . 109.3 no
C77 . C80 . H802 . 109.8 no
H801 . C80 . H802 . 110.7 no
C30 . C311 . C32 . 100.6(10) yes
C30 . C311 . H3111 . 111.8 no
C32 . C311 . H3111 . 111.2 no
C30 . C311 . H3112 . 111.8 no
C32 . C311 . H3112 . 111.6 no
H3111 . C311 . H3112 . 109.6 no
C34 . C351 . C361 . 104.0(6) yes
C34 . C351 . H3511 . 112.7 no
C361 . C351 . H3511 . 107.5 no
C34 . C351 . H3512 . 110.3 no
C361 . C351 . H3512 . 110.7 no
H3511 . C351 . H3512 . 111.5 no
C351 . C361 . O2 . 104.7(6) yes
C351 . C361 . H3611 . 116.0 no
O2 . C361 . H3611 . 111.5 no
C351 . C361 . H3612 . 103.1 no
O2 . C361 . H3612 . 106.4 no
H3611 . C361 . H3612 . 114.2 no
C66 . C671 . C68 . 96.6(10) yes
C66 . C671 . H6711 . 110.8 no
C68 . C671 . H6711 . 112.4 no
C66 . C671 . H6712 . 113.2 no
C68 . C671 . H6712 . 113.9 no
H6711 . C671 . H6712 . 109.6 no
C75 . C761 . O5 . 107.5(6) yes
C75 . C761 . H7611 . 108.8 no
O5 . C761 . H7611 . 108.5 no
C75 . C761 . H7612 . 111.2 no
O5 . C761 . H7612 . 110.3 no
H7611 . C761 . H7612 . 110.5 no

loop_
_geom_bond_atom_site_label_1
_geom_bond_site_symmetry_1
_geom_bond_atom_site_label_2
_geom_bond_site_symmetry_2
_geom_bond_distance
_geom_bond_publ_flag
Mn1 . P1 . 2.7250(7) yes
Mn1 . P2 . 2.7379(7) yes
Mn1 . N1 . 2.1638(19) yes
Mn1 . C27 . 2.203(3) yes
Mn1 . C28 . 2.201(3) yes
Mn1 . Li1 . 2.633(5) yes
Mn2 . P3 . 2.7177(7) yes
Mn2 . P4 . 2.7639(8) yes
Mn2 . N2 . 2.159(2) yes
Mn2 . C63 . 2.200(3) yes
Mn2 . C64 . 2.204(3) yes
Mn2 . Li2 . 2.616(5) yes
O1 . C29 . 1.455(4) yes
O1 . C32 . 1.439(4) yes
O2 . C33 . 1.444(5) yes
O2 . C36 . 1.703(15) yes
O2 . C33 . 1.444(5) yes
O2 . C361 . 1.342(9) yes
O3 . C65 . 1.441(3) yes
O3 . C68 . 1.431(4) yes
O4 . C69 . 1.435(3) yes
O4 . C72 . 1.449(4) yes
O5 . C73 . 1.402(4) yes
O5 . C761 . 1.399(8) yes
O5 . C73 . 1.402(4) yes
O5 . C76 . 1.500(7) yes
O6 . C79 . 1.339(15) yes
O6 . C80 . 1.459(8) yes
P1 . C1 . 1.819(2) yes
P1 . C15 . 1.863(3) yes
P1 . C18 . 1.850(3) yes
P2 . C13 . 1.818(2) yes
P2 . C21 . 1.852(3) yes
P2 . C24 . 1.852(2) yes
P3 . C50 . 1.817(2) yes
P3 . C57 . 1.862(3) yes
P3 . C60 . 1.852(2) yes
P4 . C37 . 1.819(2) yes
P4 . C51 . 1.856(3) yes
P4 . C54 . 1.864(3) yes
N1 . C6 . 1.387(3) yes
N1 . C8 . 1.392(3) yes
N2 . C42 . 1.389(3) yes
N2 . C44 . 1.386(3) yes
C1 . C2 . 1.400(3) yes
C1 . C6 . 1.418(3) yes
C2 . C3 . 1.385(3) yes
C2 . H21 . 0.946 no
C3 . C4 . 1.397(4) yes
C3 . C7 . 1.507(4) yes
C4 . C5 . 1.382(3) yes
C4 . H41 . 0.937 no
C5 . C6 . 1.410(3) yes
C5 . H51 . 0.937 no
C7 . H71 . 0.956 no
C7 . H72 . 0.943 no
C7 . H73 . 0.947 no
C8 . C9 . 1.413(3) yes
C8 . C13 . 1.414(3) yes
C9 . C10 . 1.379(3) yes
C9 . H91 . 0.945 no
C10 . C11 . 1.394(4) yes
C10 . H101 . 0.931 no
C11 . C12 . 1.389(3) yes
C11 . C14 . 1.504(3) yes
C12 . C13 . 1.403(3) yes
C12 . H121 . 0.939 no
C14 . H141 . 0.941 no
C14 . H142 . 0.935 no
C14 . H143 . 0.926 no
C15 . C16 . 1.524(4) yes
C15 . C17 . 1.526(4) yes
C15 . H151 . 0.998 no
C16 . H161 . 0.972 no
C16 . H162 . 0.963 no
C16 . H163 . 0.961 no
C17 . H171 . 0.967 no
C17 . H172 . 0.964 no
C17 . H173 . 0.952 no
C18 . C19 . 1.532(4) yes
C18 . C20 . 1.523(4) yes
C18 . H181 . 0.967 no
C19 . H191 . 0.961 no
C19 . H192 . 0.975 no
C19 . H193 . 0.963 no
C20 . H201 . 0.966 no
C20 . H202 . 0.959 no
C20 . H203 . 0.953 no
C21 . C22 . 1.521(4) yes
C21 . C23 . 1.521(4) yes
C21 . H211 . 0.973 no
C22 . H221 . 0.960 no
C22 . H222 . 0.963 no
C22 . H223 . 0.959 no
C23 . H231 . 0.965 no
C23 . H232 . 0.973 no
C23 . H233 . 0.960 no
C24 . C25 . 1.532(4) yes
C24 . C26 . 1.528(4) yes
C24 . H241 . 0.973 no
C25 . H251 . 0.950 no
C25 . H252 . 0.976 no
C25 . H253 . 0.982 no
C26 . H261 . 0.947 no
C26 . H262 . 0.956 no
C26 . H263 . 0.958 no
C27 . H271 . 0.958 no
C27 . H272 . 0.956 no
C27 . H273 . 0.967 no
C28 . H281 . 0.964 no
C28 . H282 . 0.957 no
C28 . H283 . 0.968 no
C29 . C30 . 1.513(5) yes
C29 . H291 . 1.000 no
C29 . H292 . 0.979 no
C30 . C31 . 1.466(6) yes
C30 . H302 . 0.980 no
C30 . H303 . 0.987 no
C30 . C311 . 1.616(17) yes
C30 . H301 . 0.975 no
C30 . H304 . 0.975 no
C31 . C32 . 1.549(6) yes
C31 . H311 . 0.953 no
C31 . H312 . 0.961 no
C32 . H321 . 0.982 no
C32 . H322 . 0.976 no
C32 . C311 . 1.432(17) yes
C32 . H323 . 0.971 no
C32 . H324 . 0.973 no
C33 . C34 . 1.461(7) yes
C33 . H331 . 1.030 no
C33 . H332 . 1.013 no
C34 . C35 . 1.466(11) yes
C34 . H341 . 0.979 no
C34 . H343 . 0.979 no
C34 . C351 . 1.276(8) yes
C34 . H342 . 0.972 no
C34 . H344 . 0.991 no
C35 . C36 . 1.444(17) yes
C35 . H351 . 0.952 no
C35 . H352 . 0.959 no
C36 . H361 . 0.970 no
C36 . H362 . 0.968 no
C37 . C38 . 1.399(3) yes
C37 . C42 . 1.418(3) yes
C38 . C39 . 1.394(3) yes
C38 . H381 . 0.939 no
C39 . C40 . 1.392(3) yes
C39 . C43 . 1.507(3) yes
C40 . C41 . 1.384(3) yes
C40 . H401 . 0.942 no
C41 . C42 . 1.415(3) yes
C41 . H411 . 0.945 no
C43 . H431 . 0.957 no
C43 . H432 . 0.954 no
C43 . H433 . 0.960 no
C44 . C45 . 1.412(3) yes
C44 . C50 . 1.417(3) yes
C45 . C46 . 1.384(4) yes
C45 . H451 . 0.931 no
C46 . C47 . 1.392(4) yes
C46 . H461 . 0.916 no
C47 . C48 . 1.506(4) yes
C47 . C49 . 1.389(4) yes
C48 . H481 . 0.941 no
C48 . H482 . 0.962 no
C48 . H483 . 0.945 no
C49 . C50 . 1.400(3) yes
C49 . H491 . 0.941 no
C51 . C52 . 1.532(4) yes
C51 . C53 . 1.525(5) yes
C51 . H511 . 0.976 no
C52 . H521 . 0.958 no
C52 . H522 . 0.969 no
C52 . H523 . 0.968 no
C53 . H531 . 0.968 no
C53 . H532 . 0.958 no
C53 . H533 . 0.956 no
C54 . C55 . 1.516(5) yes
C54 . C56 . 1.524(5) yes
C54 . H541 . 0.965 no
C55 . H551 . 0.959 no
C55 . H552 . 0.965 no
C55 . H553 . 0.955 no
C56 . H561 . 0.953 no
C56 . H562 . 0.966 no
C56 . H563 . 0.956 no
C57 . C58 . 1.527(4) yes
C57 . C59 . 1.518(4) yes
C57 . H571 . 0.989 no
C58 . H581 . 0.967 no
C58 . H582 . 0.958 no
C58 . H583 . 0.962 no
C59 . H591 . 0.959 no
C59 . H592 . 0.953 no
C59 . H593 . 0.955 no
C60 . C61 . 1.526(4) yes
C60 . C62 . 1.527(4) yes
C60 . H601 . 0.983 no
C61 . H611 . 0.969 no
C61 . H612 . 0.964 no
C61 . H613 . 0.949 no
C62 . H621 . 0.960 no
C62 . H622 . 0.973 no
C62 . H623 . 0.954 no
C63 . H631 . 0.979 no
C63 . H632 . 0.968 no
C63 . H633 . 0.959 no
C64 . H641 . 0.969 no
C64 . H642 . 0.955 no
C64 . H643 . 0.966 no
C65 . C66 . 1.510(5) yes
C65 . H651 . 0.973 no
C65 . H652 . 0.990 no
C66 . C67 . 1.480(6) yes
C66 . H661 . 0.977 no
C66 . H662 . 0.988 no
C66 . C671 . 1.510(19) yes
C66 . H663 . 0.973 no
C66 . H664 . 0.968 no
C67 . C68 . 1.533(6) yes
C67 . H671 . 0.969 no
C67 . H672 . 0.954 no
C68 . H681 . 0.984 no
C68 . H684 . 1.006 no
C68 . C671 . 1.622(14) yes
C68 . H682 . 0.972 no
C68 . H683 . 0.976 no
C69 . C70 . 1.515(4) yes
C69 . H691 . 0.970 no
C69 . H692 . 0.982 no
C70 . C71 . 1.503(4) yes
C70 . H701 . 0.982 no
C70 . H702 . 0.977 no
C71 . C72 . 1.506(4) yes
C71 . H711 . 0.981 no
C71 . H712 . 0.987 no
C72 . H721 . 0.970 no
C72 . H722 . 0.980 no
C73 . C74 . 1.503(5) yes
C73 . H731 . 0.976 no
C73 . H732 . 0.970 no
C74 . C75 . 1.496(5) yes
C74 . H741 . 0.972 no
C74 . H742 . 0.977 no
C75 . C761 . 1.466(9) yes
C75 . H751 . 0.970 no
C75 . H752 . 0.967 no
C75 . C76 . 1.418(7) yes
C75 . H753 . 0.972 no
C75 . H754 . 0.960 no
C76 . H761 . 0.950 no
C76 . H762 . 0.976 no
C77 . C78 . 1.523(7) yes
C77 . C80 . 1.382(6) yes
C77 . H771 . 0.923 no
C77 . H772 . 0.957 no
C78 . C79 . 1.467(9) yes
C78 . H781 . 0.953 no
C78 . H782 . 0.962 no
C79 . H791 . 0.966 no
C79 . H792 . 0.969 no
C80 . H801 . 1.004 no
C80 . H802 . 0.998 no
C311 . H3111 . 0.967 no
C311 . H3112 . 0.965 no
C351 . C361 . 1.585(10) yes
C351 . H3511 . 0.975 no
C351 . H3512 . 0.956 no
C361 . H3611 . 0.943 no
C361 . H3612 . 0.969 no
C671 . H6711 . 0.965 no
C671 . H6712 . 0.969 no
C761 . H7611 . 0.958 no
C761 . H7612 . 0.973 no
